data_4333443
loop_
_publ_author_name
'Figueroa, Joshua S.'
'Yurkerwich, Kevin'
'Melnick, Jonathan'
'Buccella, Daniela'
'Parkin, Gerard'

_publ_section_title
;
 Applications of bis(1-R-imidazol-2-yl)disulfides and diselenides as
 ligands for main-group and transition metals: kappa2-(N,N) coordination,
 S-S bond cleavage, and S-S/E-E (E = S, Se) bond metathesis reactions.
;
_journal_issue 22
_journal_name_full 'Inorganic chemistry'
_journal_page_first 9234
_journal_page_last 9244
_journal_paper_doi 10.1021/ic701228y
_journal_volume 46
_journal_year 2007
_chemical_formula_sum 'C15 H24 Cl4 N4 Ni S2'
_chemical_formula_weight 525.01
_chemical_name_systematic
;

 ?

;
_space_group_IT_number 61
_symmetry_cell_setting orthorhombic
_symmetry_space_group_name_Hall '-P 2ac 2ab'
_symmetry_space_group_name_H-M 'P b c a'
_atom_sites_solution_hydrogens geom
_atom_sites_solution_primary direct
_atom_sites_solution_secondary difmap
_audit_creation_method SHELXL-97
_cell_angle_alpha 90.00
_cell_angle_beta 90.00
_cell_angle_gamma 90.00
_cell_formula_units_Z 8
_cell_length_a 20.146(2)
_cell_length_b 10.6201(13)
_cell_length_c 20.869(3)
_cell_measurement_reflns_used 6320
_cell_measurement_temperature 125(2)
_cell_measurement_theta_max 27.86
_cell_measurement_theta_min 2.20
_cell_volume 4465.0(10)
_computing_cell_refinement 'Bruker SMART'
_computing_data_collection 'Bruker SMART'
_computing_data_reduction 'Bruker SAINT'
_computing_molecular_graphics 'Bruker SHELXTL'
_computing_publication_material 'Bruker SHELXTL'
_computing_structure_refinement 'SHELXL-97 (Sheldrick, 1997)'
_computing_structure_solution 'SHELXS-97 (Sheldrick, 1990)'
_diffrn_ambient_temperature 125(2)
_diffrn_measured_fraction_theta_full 1.000
_diffrn_measured_fraction_theta_max 1.000
_diffrn_measurement_device_type 'CCD area detector'
_diffrn_measurement_method 'phi and omega scans'
_diffrn_radiation_monochromator graphite
_diffrn_radiation_source 'fine-focus sealed tube'
_diffrn_radiation_type MoK\a
_diffrn_radiation_wavelength 0.71073
_diffrn_reflns_av_R_equivalents 0.1508
_diffrn_reflns_av_sigmaI/netI 0.0623
_diffrn_reflns_limit_h_max 23
_diffrn_reflns_limit_h_min -23
_diffrn_reflns_limit_k_max 12
_diffrn_reflns_limit_k_min -12
_diffrn_reflns_limit_l_max 24
_diffrn_reflns_limit_l_min -24
_diffrn_reflns_number 44072
_diffrn_reflns_theta_full 24.71
_diffrn_reflns_theta_max 24.71
_diffrn_reflns_theta_min 1.95
_exptl_absorpt_coefficient_mu 1.543
_exptl_absorpt_correction_T_max 0.9698
_exptl_absorpt_correction_T_min 0.7084
_exptl_absorpt_correction_type empirical
_exptl_absorpt_process_details sadabs
_exptl_crystal_colour BLUE
_exptl_crystal_density_diffrn 1.562
_exptl_crystal_density_method 'not measured'
_exptl_crystal_description PLATE
_exptl_crystal_F_000 2160
_exptl_crystal_size_max 0.24
_exptl_crystal_size_mid 0.06
_exptl_crystal_size_min 0.02
_refine_diff_density_max 0.403
_refine_diff_density_min -0.365
_refine_diff_density_rms 0.092
_refine_ls_extinction_method none
_refine_ls_goodness_of_fit_ref 1.022
_refine_ls_hydrogen_treatment constr
_refine_ls_matrix_type full
_refine_ls_number_parameters 235
_refine_ls_number_reflns 3808
_refine_ls_number_restraints 0
_refine_ls_restrained_S_all 1.022
_refine_ls_R_factor_all 0.0808
_refine_ls_R_factor_gt 0.0378
_refine_ls_shift/su_max 0.000
_refine_ls_shift/su_mean 0.000
_refine_ls_structure_factor_coef Fsqd
_refine_ls_weighting_details 'calc w=1/[\s^2^(Fo^2^)+(0.0400P)^2^+0.0000P] where P=(Fo^2^+2Fc^2^)/3'
_refine_ls_weighting_scheme calc
_refine_ls_wR_factor_gt 0.0759
_refine_ls_wR_factor_ref 0.0920
_reflns_number_gt 2511
_reflns_number_total 3808
_reflns_threshold_expression >2sigma(I)
_cod_data_source_file ic701228ysup6.cif
_cod_data_source_block ky44s20
_cod_depositor_comments
;
The following automatic conversions were performed:

'_symmetry_cell_setting' value 'Orthorhombic' changed to
'orthorhombic' according to
/home/saulius/struct/CIF-dictionaries/cif_core.dic dictionary named
'cif_core.dic' version 2.4.2 from
2011-04-26.

'_exptl_absorpt_correction_type' value 'EMPIRICAL'
changed to 'empirical' according to
/home/saulius/struct/CIF-dictionaries/cif_core.dic dictionary named
'cif_core.dic' version 2.4.2 from 2011-04-26.

Automatic conversion script
Id: cif_fix_values 1891 2012-01-12 08:04:46Z andrius 

 Adding full bibliography for 4333438--4333444.cif.
;
_cod_original_cell_volume 4465.1(9)
_cod_original_sg_symbol_H-M Pbca
_cod_database_code 4333443

loop_
_symmetry_equiv_pos_as_xyz
'x, y, z'
'-x+1/2, -y, z+1/2'
'-x, y+1/2, -z+1/2'
'x+1/2, -y+1/2, -z'
'-x, -y, -z'
'x-1/2, y, -z-1/2'
'x, -y-1/2, z-1/2'
'-x-1/2, y-1/2, z'

loop_
_atom_site_label
_atom_site_type_symbol
_atom_site_fract_x
_atom_site_fract_y
_atom_site_fract_z
_atom_site_U_iso_or_equiv
_atom_site_adp_type
_atom_site_occupancy
_atom_site_symmetry_multiplicity
_atom_site_calc_flag
_atom_site_refinement_flags
Ni Ni 0.09826(2) -0.72581(5) 0.44716(3) 0.01687(15) Uani 1 1 d .
S1 S -0.01441(5) -0.94790(10) 0.35812(5) 0.0205(3) Uani 1 1 d .
S2 S -0.04900(5) -0.89909(9) 0.44781(5) 0.0193(2) Uani 1 1 d .
Cl1 Cl 0.11246(5) -0.78644(9) 0.54909(5) 0.0220(2) Uani 1 1 d .
Cl2 Cl 0.15458(5) -0.57729(10) 0.39359(5) 0.0260(3) Uani 1 1 d .
Cl3 Cl 0.17080(8) -0.66894(13) 0.73201(7) 0.0537(4) Uani 1 1 d .
Cl4 Cl 0.19871(7) -0.93696(12) 0.71595(6) 0.0436(4) Uani 1 1 d .
C1 C 0.1374(2) -0.8217(5) 0.7276(3) 0.0420(14) Uani 1 1 d .
H1A H 0.1131 -0.8401 0.7677 0.050 Uiso 1 1 calc R
H1B H 0.1053 -0.8255 0.6918 0.050 Uiso 1 1 calc R
N11 N 0.11117(15) -0.8851(3) 0.39879(15) 0.0174(8) Uani 1 1 d .
C11 C 0.07172(19) -0.9664(4) 0.36854(19) 0.0160(9) Uani 1 1 d .
C12 C 0.1745(2) -0.9346(4) 0.39452(19) 0.0198(10) Uani 1 1 d .
H12A H 0.2133 -0.8980 0.4126 0.024 Uiso 1 1 calc R
N12 N 0.10776(15) -1.0645(3) 0.34428(15) 0.0152(8) Uani 1 1 d .
C13 C 0.1729(2) -1.0419(4) 0.36098(19) 0.0179(9) Uani 1 1 d .
H13A H 0.2099 -1.0934 0.3505 0.021 Uiso 1 1 calc R
C14 C 0.0840(2) -1.1754(4) 0.30538(19) 0.0190(10) Uani 1 1 d .
C15 C 0.0368(2) -1.2537(4) 0.3466(2) 0.0260(11) Uani 1 1 d .
H15A H -0.0021 -1.2030 0.3578 0.039 Uiso 1 1 calc R
H15B H 0.0597 -1.2800 0.3858 0.039 Uiso 1 1 calc R
H15C H 0.0226 -1.3283 0.3226 0.039 Uiso 1 1 calc R
C16 C 0.0512(2) -1.1257(4) 0.2444(2) 0.0254(11) Uani 1 1 d .
H16A H 0.0834 -1.0758 0.2200 0.038 Uiso 1 1 calc R
H16B H 0.0132 -1.0727 0.2558 0.038 Uiso 1 1 calc R
H16C H 0.0361 -1.1967 0.2182 0.038 Uiso 1 1 calc R
C17 C 0.1433(2) -1.2568(4) 0.2874(2) 0.0276(11) Uani 1 1 d .
H17A H 0.1741 -1.2076 0.2611 0.041 Uiso 1 1 calc R
H17B H 0.1280 -1.3302 0.2631 0.041 Uiso 1 1 calc R
H17C H 0.1659 -1.2849 0.3264 0.041 Uiso 1 1 calc R
N21 N 0.00616(15) -0.6685(3) 0.43383(15) 0.0152(8) Uani 1 1 d .
C21 C -0.04957(19) -0.7339(4) 0.44080(19) 0.0151(9) Uani 1 1 d .
N22 N -0.10358(15) -0.6578(3) 0.43779(15) 0.0142(7) Uani 1 1 d .
C22 C -0.0123(2) -0.5462(4) 0.42546(18) 0.0159(9) Uani 1 1 d .
H22A H 0.0171 -0.4776 0.4184 0.019 Uiso 1 1 calc R
C23 C -0.0795(2) -0.5379(4) 0.42876(19) 0.0194(10) Uani 1 1 d .
H23A H -0.1052 -0.4631 0.4254 0.023 Uiso 1 1 calc R
C24 C -0.17573(18) -0.6918(4) 0.4463(2) 0.0163(9) Uani 1 1 d .
C25 C -0.1846(2) -0.7554(4) 0.5115(2) 0.0223(10) Uani 1 1 d .
H25B H -0.1584 -0.8331 0.5128 0.033 Uiso 1 1 calc R
H25C H -0.2316 -0.7754 0.5181 0.033 Uiso 1 1 calc R
H25D H -0.1694 -0.6984 0.5454 0.033 Uiso 1 1 calc R
C26 C -0.1973(2) -0.7782(4) 0.3908(2) 0.0230(10) Uani 1 1 d .
H26B H -0.1723 -0.8573 0.3929 0.034 Uiso 1 1 calc R
H26C H -0.1883 -0.7364 0.3499 0.034 Uiso 1 1 calc R
H26D H -0.2449 -0.7959 0.3944 0.034 Uiso 1 1 calc R
C27 C -0.21668(19) -0.5714(4) 0.4444(2) 0.0238(10) Uani 1 1 d .
H27B H -0.2033 -0.5162 0.4798 0.036 Uiso 1 1 calc R
H27C H -0.2639 -0.5923 0.4487 0.036 Uiso 1 1 calc R
H27D H -0.2093 -0.5282 0.4035 0.036 Uiso 1 1 calc R

loop_
_atom_site_aniso_label
_atom_site_aniso_U_11
_atom_site_aniso_U_22
_atom_site_aniso_U_33
_atom_site_aniso_U_23
_atom_site_aniso_U_13
_atom_site_aniso_U_12
Ni 0.0139(3) 0.0149(3) 0.0218(3) -0.0020(2) -0.0008(3) -0.0015(2)
S1 0.0163(5) 0.0165(6) 0.0285(6) -0.0057(5) -0.0041(5) 0.0020(4)
S2 0.0166(5) 0.0109(5) 0.0304(6) 0.0044(5) 0.0051(5) 0.0019(4)
Cl1 0.0269(6) 0.0180(5) 0.0212(6) 0.0002(5) 0.0013(5) 0.0025(4)
Cl2 0.0229(6) 0.0258(6) 0.0295(6) 0.0019(5) 0.0046(5) -0.0082(5)
Cl3 0.0654(10) 0.0350(8) 0.0608(10) -0.0168(7) 0.0155(8) 0.0009(7)
Cl4 0.0562(9) 0.0308(7) 0.0438(8) -0.0031(6) 0.0151(7) -0.0046(6)
C1 0.026(3) 0.056(4) 0.044(3) 0.004(3) -0.004(2) -0.006(3)
N11 0.0151(19) 0.0181(19) 0.0190(19) 0.0015(16) 0.0014(15) 0.0010(15)
C11 0.015(2) 0.013(2) 0.020(2) 0.0042(19) -0.0010(18) 0.0001(18)
C12 0.013(2) 0.027(3) 0.019(2) 0.001(2) -0.0023(18) -0.0011(18)
N12 0.0136(18) 0.0117(18) 0.0204(19) 0.0002(15) 0.0026(15) -0.0011(14)
C13 0.017(2) 0.020(2) 0.017(2) 0.003(2) 0.0035(18) 0.0029(18)
C14 0.023(2) 0.014(2) 0.021(2) -0.0022(18) 0.0024(19) -0.0035(19)
C15 0.030(3) 0.017(2) 0.031(3) -0.003(2) 0.000(2) -0.002(2)
C16 0.035(3) 0.021(2) 0.020(2) -0.004(2) 0.003(2) -0.003(2)
C17 0.029(3) 0.023(3) 0.030(3) -0.010(2) 0.004(2) 0.003(2)
N21 0.0148(18) 0.0131(18) 0.018(2) 0.0000(14) 0.0003(14) -0.0038(15)
C21 0.016(2) 0.012(2) 0.018(2) 0.0002(18) 0.0023(18) 0.0006(17)
N22 0.0140(18) 0.0109(17) 0.0176(19) 0.0000(15) -0.0005(15) 0.0017(14)
C22 0.020(2) 0.010(2) 0.018(2) -0.0008(18) -0.0014(18) -0.0056(18)
C23 0.027(3) 0.011(2) 0.020(2) 0.0006(18) -0.0034(18) 0.0018(18)
C24 0.012(2) 0.014(2) 0.022(2) 0.000(2) 0.0018(19) 0.0031(16)
C25 0.017(2) 0.026(3) 0.024(3) 0.005(2) 0.0065(19) 0.0006(19)
C26 0.020(2) 0.021(2) 0.028(3) -0.003(2) -0.001(2) -0.002(2)
C27 0.019(2) 0.020(2) 0.032(3) 0.000(2) -0.003(2) 0.0034(18)

loop_
_atom_type_symbol
_atom_type_description
_atom_type_scat_dispersion_real
_atom_type_scat_dispersion_imag
_atom_type_scat_source
C C 0.0033 0.0016 'International Tables Vol C Tables 4.2.6.8 and 6.1.1.4'
H H 0.0000 0.0000 'International Tables Vol C Tables 4.2.6.8 and 6.1.1.4'
N N 0.0061 0.0033 'International Tables Vol C Tables 4.2.6.8 and 6.1.1.4'
S S 0.1246 0.1234 'International Tables Vol C Tables 4.2.6.8 and 6.1.1.4'
Cl Cl 0.1484 0.1585 'International Tables Vol C Tables 4.2.6.8 and 6.1.1.4'
Ni Ni 0.3393 1.1124 'International Tables Vol C Tables 4.2.6.8 and 6.1.1.4'

loop_
_geom_angle_atom_site_label_1
_geom_angle_atom_site_label_2
_geom_angle_atom_site_label_3
_geom_angle
N21 Ni N11 108.32(13)
N21 Ni Cl1 110.04(10)
N11 Ni Cl1 102.76(10)
N21 Ni Cl2 100.88(10)
N11 Ni Cl2 106.23(10)
Cl1 Ni Cl2 127.66(4)
C11 S1 S2 104.42(14)
C21 S2 S1 100.20(14)
Cl4 C1 Cl3 112.4(3)
C11 N11 C12 105.9(3)
C11 N11 Ni 135.6(3)
C12 N11 Ni 118.5(3)
N11 C11 N12 110.6(3)
N11 C11 S1 125.0(3)
N12 C11 S1 124.3(3)
C13 C12 N11 109.5(4)
C11 N12 C13 106.2(3)
C11 N12 C14 128.7(3)
C13 N12 C14 125.0(3)
C12 C13 N12 107.7(4)
N12 C14 C17 109.1(3)
N12 C14 C15 108.6(3)
C17 C14 C15 108.6(3)
N12 C14 C16 108.4(3)
C17 C14 C16 109.2(3)
C15 C14 C16 112.9(3)
C21 N21 C22 106.4(3)
C21 N21 Ni 128.2(3)
C22 N21 Ni 124.7(3)
N21 C21 N22 111.2(3)
N21 C21 S2 121.7(3)
N22 C21 S2 127.1(3)
C21 N22 C23 106.0(3)
C21 N22 C24 128.7(3)
C23 N22 C24 125.2(3)
C23 C22 N21 109.1(3)
C22 C23 N22 107.3(3)
N22 C24 C27 108.6(3)
N22 C24 C25 108.8(3)
C27 C24 C25 109.3(3)
N22 C24 C26 109.0(3)
C27 C24 C26 109.2(3)
C25 C24 C26 111.9(3)

loop_
_geom_bond_atom_site_label_1
_geom_bond_atom_site_label_2
_geom_bond_distance
Ni N21 1.973(3)
Ni N11 1.987(3)
Ni Cl1 2.2409(12)
Ni Cl2 2.2417(11)
S1 C11 1.760(4)
S1 S2 2.0634(16)
S2 C21 1.760(4)
Cl3 C1 1.759(5)
Cl4 C1 1.756(5)
N11 C11 1.333(5)
N11 C12 1.384(5)
C11 N12 1.367(5)
C12 C13 1.338(6)
N12 C13 1.378(5)
N12 C14 1.509(5)
C14 C17 1.522(6)
C14 C15 1.528(6)
C14 C16 1.528(6)
N21 C21 1.328(5)
N21 C22 1.363(5)
C21 N22 1.357(5)
N22 C23 1.376(5)
N22 C24 1.508(5)
C22 C23 1.359(6)
C24 C27 1.522(5)
C24 C25 1.530(6)
C24 C26 1.539(5)
